data_4504202
loop_
_publ_author_name
'Liu, Cai-Ming'
'Gao, Song'
'Zhang, De-Qing'
'Zhu, Dao-Ben'

_publ_section_title
;
 Three-Dimensional Eight- or Four-Connected Metal&#x2212;Organic
 Frameworks Tuned by Hydrothermal Temperatures
;
_journal_issue 7
_journal_name_full 'Crystal Growth &amp; Design'
_journal_page_first 1312
_journal_paper_doi 10.1021/cg0700216
_journal_volume 7
_journal_year 2007
_chemical_formula_sum 'C68 H52 Co3 N10 O21'
_chemical_formula_weight 1521.99
_chemical_name_systematic
; 
 ? 
;
_space_group_IT_number 13
_symmetry_cell_setting monoclinic
_symmetry_space_group_name_Hall '-P 2yc'
_symmetry_space_group_name_H-M 'P 1 2/c 1'
_atom_sites_solution_hydrogens geom
_atom_sites_solution_primary direct
_atom_sites_solution_secondary difmap
_audit_creation_method SHELXL-97
_cell_angle_alpha 90.00
_cell_angle_beta 105.07(3)
_cell_angle_gamma 90.00
_cell_formula_units_Z 2
_cell_length_a 21.293(4)
_cell_length_b 7.1590(10)
_cell_length_c 22.218(4)
_cell_measurement_temperature 293(2)
_cell_volume 3270.4(11)
_computing_cell_refinement 'RAPID AUTO (Rigaku, 1998)'
_computing_data_collection 'RAPID AUTO (Rigaku, 1998)'
_computing_data_reduction 'RAPID AUTO (Rigaku, 2001)'
_computing_molecular_graphics 'SHELXL-97 (Sheldrick, 1997)'
_computing_publication_material 'SHELXL-97 (Sheldrick, 1997)'
_computing_structure_refinement 'SHELXL-97 (Sheldrick, 1997)'
_computing_structure_solution 'SHELXS-97 (Sheldrick, 1990)'
_diffrn_ambient_temperature 293(2)
_diffrn_measured_fraction_theta_full 0.911
_diffrn_measured_fraction_theta_max 0.911
_diffrn_measurement_device_type 'Rigaku R-AXIS RAPID IP Area Detector'
_diffrn_measurement_method Oscillation
_diffrn_radiation_monochromator graphite
_diffrn_radiation_source 'fine-focus sealed tube'
_diffrn_radiation_type MoK\a
_diffrn_radiation_wavelength 0.71073
_diffrn_reflns_av_R_equivalents 0.0939
_diffrn_reflns_av_sigmaI/netI 0.0800
_diffrn_reflns_limit_h_max 27
_diffrn_reflns_limit_h_min -27
_diffrn_reflns_limit_k_max 9
_diffrn_reflns_limit_k_min 0
_diffrn_reflns_limit_l_max 28
_diffrn_reflns_limit_l_min -28
_diffrn_reflns_number 11062
_diffrn_reflns_theta_full 27.52
_diffrn_reflns_theta_max 27.52
_diffrn_reflns_theta_min 1.90
_exptl_absorpt_coefficient_mu 0.839
_exptl_absorpt_correction_T_max 1.2565
_exptl_absorpt_correction_T_min 0.6583
_exptl_absorpt_correction_type psi-scan
_exptl_absorpt_process_details Abscor
_exptl_crystal_colour Brown
_exptl_crystal_density_diffrn 1.546
_exptl_crystal_density_meas Empirical
_exptl_crystal_density_method 'not measured'
_exptl_crystal_description Block
_exptl_crystal_F_000 1558
_exptl_crystal_size_max 0.33
_exptl_crystal_size_mid 0.24
_exptl_crystal_size_min 0.15
_refine_diff_density_max 0.614
_refine_diff_density_min -0.487
_refine_diff_density_rms 0.101
_refine_ls_extinction_coef 0.0001(3)
_refine_ls_extinction_expression Fc^*^=kFc[1+0.001xFc^2^\l^3^/sin(2\q)]^-1/4^
_refine_ls_extinction_method SHELXL
_refine_ls_goodness_of_fit_ref 1.090
_refine_ls_hydrogen_treatment constr
_refine_ls_matrix_type full
_refine_ls_number_parameters 474
_refine_ls_number_reflns 6880
_refine_ls_number_restraints 0
_refine_ls_restrained_S_all 1.090
_refine_ls_R_factor_all 0.1110
_refine_ls_R_factor_gt 0.0739
_refine_ls_shift/su_max 0.000
_refine_ls_shift/su_mean 0.000
_refine_ls_structure_factor_coef Fsqd
_refine_ls_weighting_details 'calc w=1/[\s^2^(Fo^2^)+(0.0842P)^2^+5.4433P] where P=(Fo^2^+2Fc^2^)/3'
_refine_ls_weighting_scheme calc
_refine_ls_wR_factor_gt 0.1795
_refine_ls_wR_factor_ref 0.2015
_reflns_number_gt 4799
_reflns_number_total 6880
_reflns_threshold_expression >2sigma(I)
_cod_data_source_file cg0700216si20070108_015728.cif
_cod_data_source_block a
_cod_depositor_comments
;
The following automatic conversions were performed:

'_symmetry_cell_setting' value 'Monoclinic' changed to 'monoclinic'
according to /home/saulius/struct/CIF-dictionaries/cif_core.dic
dictionary named 'cif_core.dic' version 2.4.1 from
2010-06-29.

'_exptl_absorpt_correction_type' value 'psi scan'
changed to 'psi-scan' according to
/home/saulius/struct/CIF-dictionaries/cif_core.dic dictionary named
'cif_core.dic' version 2.4.1 from 2010-06-29.

Automatic conversion script
Id: cif_fix_values 1715 2011-07-08 13:25:40Z adriana 
;
_cod_original_cell_volume 3270.4(10)
_cod_original_sg_symbol_H-M P2/c
_cod_database_code 4504202

loop_
_symmetry_equiv_pos_as_xyz
'x, y, z'
'-x, y, -z+1/2'
'-x, -y, -z'
'x, -y, z-1/2'

loop_
_atom_site_label
_atom_site_type_symbol
_atom_site_fract_x
_atom_site_fract_y
_atom_site_fract_z
_atom_site_U_iso_or_equiv
_atom_site_adp_type
_atom_site_occupancy
_atom_site_symmetry_multiplicity
_atom_site_calc_flag
_atom_site_refinement_flags
Co1 Co 0.42208(3) 0.33541(9) 0.26797(3) 0.03304(19) Uani 1 1 d .
Co2 Co 0.0000 -0.63357(14) 0.2500 0.0390(3) Uani 1 2 d S
C1 C 0.3514(3) -0.0173(8) 0.2856(3) 0.0541(14) Uani 1 1 d .
H1A H 0.3936 -0.0638 0.2935 0.065 Uiso 1 1 calc R
C2 C 0.3019(3) -0.1406(8) 0.2829(3) 0.0546(15) Uani 1 1 d .
H2A H 0.3107 -0.2672 0.2897 0.066 Uiso 1 1 calc R
C3 C 0.2385(2) -0.0761(8) 0.2701(2) 0.0441(12) Uani 1 1 d .
C4 C 0.2293(3) 0.1127(8) 0.2624(3) 0.0578(16) Uani 1 1 d .
H4B H 0.1878 0.1636 0.2549 0.069 Uiso 1 1 calc R
C5 C 0.2822(3) 0.2257(9) 0.2661(3) 0.0569(15) Uani 1 1 d .
H5A H 0.2751 0.3533 0.2602 0.068 Uiso 1 1 calc R
C6 C 0.1833(2) -0.2070(7) 0.2665(2) 0.0410(11) Uani 1 1 d .
C7 C 0.1250(3) -0.1821(10) 0.2220(3) 0.0596(16) Uani 1 1 d .
H7A H 0.1199 -0.0836 0.1938 0.072 Uiso 1 1 calc R
C8 C 0.0746(3) -0.3050(9) 0.2200(3) 0.0557(15) Uani 1 1 d .
H8A H 0.0358 -0.2869 0.1895 0.067 Uiso 1 1 calc R
C9 C 0.1350(3) -0.4670(8) 0.3018(3) 0.0502(13) Uani 1 1 d .
H9A H 0.1389 -0.5635 0.3306 0.060 Uiso 1 1 calc R
C10 C 0.1876(2) -0.3557(8) 0.3066(3) 0.0478(12) Uani 1 1 d .
H10A H 0.2262 -0.3797 0.3366 0.057 Uiso 1 1 calc R
C11 C 0.6318(2) 0.4215(7) -0.1570(2) 0.0369(10) Uani 1 1 d .
C12 C 0.6863(2) 0.3985(7) -0.0992(2) 0.0358(10) Uani 1 1 d .
C13 C 0.6760(2) 0.3582(6) -0.0409(2) 0.0325(9) Uani 1 1 d .
C14 C 0.7284(2) 0.3465(8) 0.0118(2) 0.0449(12) Uani 1 1 d .
H14A H 0.7215 0.3271 0.0510 0.054 Uiso 1 1 calc R
C15 C 0.7904(2) 0.3642(8) 0.0047(3) 0.0516(14) Uani 1 1 d .
H15A H 0.8257 0.3526 0.0395 0.062 Uiso 1 1 calc R
C16 C 0.8015(2) 0.3983(9) -0.0519(3) 0.0522(14) Uani 1 1 d .
H16A H 0.8439 0.4083 -0.0556 0.063 Uiso 1 1 calc R
C17 C 0.7497(2) 0.4179(8) -0.1040(3) 0.0469(12) Uani 1 1 d .
H17A H 0.7573 0.4443 -0.1425 0.056 Uiso 1 1 calc R
C18 C 0.5882(2) 0.3035(7) 0.0111(2) 0.0371(10) Uani 1 1 d .
C19 C 0.5151(2) 0.2652(7) -0.0099(2) 0.0390(11) Uani 1 1 d .
C20 C 0.4245(2) 0.1793(7) 0.0353(2) 0.0368(10) Uani 1 1 d .
C21 C 0.3772(3) 0.1660(9) -0.0204(3) 0.0523(14) Uani 1 1 d .
H21A H 0.3883 0.1807 -0.0580 0.063 Uiso 1 1 calc R
C22 C 0.3136(3) 0.1311(9) -0.0204(3) 0.0581(15) Uani 1 1 d .
H22A H 0.2818 0.1261 -0.0580 0.070 Uiso 1 1 calc R
C23 C 0.2966(3) 0.1035(9) 0.0344(3) 0.0555(15) Uani 1 1 d .
H23A H 0.2538 0.0770 0.0342 0.067 Uiso 1 1 calc R
C24 C 0.3439(2) 0.1159(8) 0.0894(3) 0.0468(12) Uani 1 1 d .
H24A H 0.3324 0.0986 0.1267 0.056 Uiso 1 1 calc R
C25 C 0.4081(2) 0.1531(7) 0.0915(2) 0.0353(10) Uani 1 1 d .
C26 C 0.4548(2) 0.1711(7) 0.1548(2) 0.0358(10) Uani 1 1 d .
C27 C 0.0454(2) -0.8197(8) 0.3457(2) 0.0424(11) Uani 1 1 d .
C28 C 0.0674(2) -0.9232(8) 0.4051(2) 0.0421(11) Uani 1 1 d .
C29 C 0.0585(2) -0.8598(8) 0.4619(2) 0.0408(11) Uani 1 1 d .
C30 C 0.0816(2) -0.9659(9) 0.5152(3) 0.0505(13) Uani 1 1 d .
H30A H 0.0759 -0.9249 0.5531 0.061 Uiso 1 1 calc R
C31 C 0.1129(3) -1.1314(9) 0.5120(3) 0.0594(16) Uani 1 1 d .
H31A H 0.1274 -1.2033 0.5478 0.071 Uiso 1 1 calc R
C32 C 0.1232(3) -1.1923(10) 0.4573(3) 0.0654(17) Uani 1 1 d .
H32A H 0.1458 -1.3027 0.4561 0.078 Uiso 1 1 calc R
C33 C 0.0999(3) -1.0901(9) 0.4043(3) 0.0537(14) Uani 1 1 d .
H33A H 0.1061 -1.1336 0.3668 0.064 Uiso 1 1 calc R
C34 C 0.0187(2) -0.5905(8) 0.5109(2) 0.0408(11) Uani 1 1 d .
N1 N 0.34277(18) 0.1638(6) 0.27751(19) 0.0396(9) Uani 1 1 d .
N2 N 0.07823(19) -0.4494(6) 0.25936(19) 0.0406(9) Uani 1 1 d .
N3 N 0.61205(18) 0.3268(6) -0.03735(17) 0.0371(9) Uani 1 1 d .
H3A H 0.5837 0.3220 -0.0728 0.044 Uiso 1 1 calc R
N4 N 0.48976(18) 0.2214(6) 0.03638(18) 0.0384(9) Uani 1 1 d .
H4A H 0.5169 0.2179 0.0726 0.046 Uiso 1 1 calc R
N5 N 0.0271(2) -0.6883(6) 0.4628(2) 0.0440(10) Uani 1 1 d .
H5B H 0.0108 -0.6390 0.4268 0.053 Uiso 1 1 calc R
O1 O 0.64415(15) 0.5056(5) -0.20183(15) 0.0422(8) Uani 1 1 d .
O1W O 0.5000 0.4979(7) 0.2500 0.0353(10) Uani 1 2 d S
O2 O 0.57732(16) 0.3562(6) -0.15696(15) 0.0496(10) Uani 1 1 d .
O2W O 0.4052(2) 0.5170(7) 0.33758(18) 0.0448(9) Uani 1 1 d .
O3 O 0.51403(15) 0.2032(5) 0.15814(14) 0.0400(8) Uani 1 1 d .
O4 O 0.43163(16) 0.1586(5) 0.20027(16) 0.0459(9) Uani 1 1 d .
O5 O 0.61765(17) 0.3113(6) 0.06632(15) 0.0510(9) Uani 1 1 d .
O6 O 0.48649(18) 0.2720(7) -0.06465(17) 0.0610(12) Uani 1 1 d .
O7 O 0.0650(2) -0.8623(6) 0.29996(18) 0.0585(10) Uani 1 1 d .
O8 O 0.00629(19) -0.6833(6) 0.34176(17) 0.0533(10) Uani 1 1 d .
O9 O 0.03830(19) -0.6286(6) 0.56591(17) 0.0563(10) Uani 1 1 d .
H1WA H 0.481(4) 0.552(12) 0.213(3) 0.10(3) Uiso 1 1 d .
H2WA H 0.432(3) 0.562(11) 0.352(3) 0.06(3) Uiso 1 1 d .
H2WB H 0.401(3) 0.475(10) 0.370(4) 0.07(2) Uiso 1 1 d .

loop_
_atom_site_aniso_label
_atom_site_aniso_U_11
_atom_site_aniso_U_22
_atom_site_aniso_U_33
_atom_site_aniso_U_23
_atom_site_aniso_U_13
_atom_site_aniso_U_12
Co1 0.0279(3) 0.0415(4) 0.0301(3) 0.0023(3) 0.0081(2) 0.0001(3)
Co2 0.0350(5) 0.0415(6) 0.0419(5) 0.000 0.0125(4) 0.000
C1 0.033(3) 0.050(4) 0.079(4) 0.010(3) 0.015(2) 0.005(2)
C2 0.039(3) 0.036(3) 0.090(4) 0.010(3) 0.021(3) 0.005(2)
C3 0.035(2) 0.046(3) 0.052(3) -0.001(2) 0.014(2) -0.005(2)
C4 0.035(3) 0.041(3) 0.102(5) 0.007(3) 0.025(3) 0.006(2)
C5 0.040(3) 0.043(3) 0.094(5) 0.007(3) 0.029(3) -0.001(2)
C6 0.035(2) 0.040(3) 0.050(3) -0.004(2) 0.016(2) -0.002(2)
C7 0.043(3) 0.072(4) 0.060(4) 0.013(3) 0.006(2) -0.011(3)
C8 0.044(3) 0.057(4) 0.059(3) 0.012(3) 0.001(2) -0.011(3)
C9 0.046(3) 0.049(3) 0.054(3) 0.007(3) 0.011(2) -0.002(2)
C10 0.037(3) 0.046(3) 0.057(3) 0.002(2) 0.007(2) -0.003(2)
C11 0.037(2) 0.042(3) 0.031(2) -0.002(2) 0.0077(17) 0.003(2)
C12 0.030(2) 0.036(3) 0.038(2) 0.0061(19) 0.0030(17) 0.0009(18)
C13 0.032(2) 0.029(2) 0.034(2) -0.0002(17) 0.0034(16) 0.0028(18)
C14 0.042(3) 0.050(3) 0.037(3) 0.002(2) -0.0017(19) -0.001(2)
C15 0.035(3) 0.060(4) 0.049(3) -0.005(3) -0.006(2) 0.000(2)
C16 0.031(2) 0.063(4) 0.060(3) 0.004(3) 0.007(2) 0.001(2)
C17 0.036(2) 0.054(3) 0.051(3) 0.009(2) 0.012(2) 0.000(2)
C18 0.041(2) 0.035(3) 0.036(2) 0.0010(19) 0.0113(19) 0.002(2)
C19 0.042(3) 0.040(3) 0.034(2) 0.004(2) 0.0088(19) 0.007(2)
C20 0.038(2) 0.035(3) 0.036(2) -0.0045(19) 0.0074(18) -0.005(2)
C21 0.048(3) 0.059(4) 0.046(3) 0.005(3) 0.006(2) -0.003(3)
C22 0.042(3) 0.064(4) 0.058(3) 0.001(3) -0.005(2) -0.008(3)
C23 0.032(3) 0.056(4) 0.075(4) -0.007(3) 0.009(2) -0.007(2)
C24 0.038(3) 0.048(3) 0.056(3) -0.007(2) 0.015(2) -0.006(2)
C25 0.031(2) 0.033(3) 0.042(2) -0.010(2) 0.0095(17) 0.0004(19)
C26 0.035(2) 0.035(3) 0.038(2) -0.0051(19) 0.0103(18) -0.0013(19)
C27 0.044(3) 0.043(3) 0.042(3) -0.001(2) 0.015(2) -0.003(2)
C28 0.034(2) 0.047(3) 0.046(3) 0.000(2) 0.0116(19) -0.004(2)
C29 0.031(2) 0.045(3) 0.048(3) 0.004(2) 0.0122(19) -0.004(2)
C30 0.042(3) 0.059(4) 0.050(3) 0.010(3) 0.010(2) 0.003(3)
C31 0.054(3) 0.059(4) 0.060(4) 0.019(3) 0.004(3) 0.007(3)
C32 0.063(4) 0.052(4) 0.080(5) 0.011(3) 0.016(3) 0.015(3)
C33 0.052(3) 0.049(3) 0.060(3) -0.006(3) 0.015(3) 0.007(3)
C34 0.033(2) 0.052(3) 0.040(3) 0.000(2) 0.0121(19) 0.001(2)
N1 0.033(2) 0.042(3) 0.047(2) 0.0007(18) 0.0158(16) -0.0002(17)
N2 0.039(2) 0.037(2) 0.046(2) -0.0052(18) 0.0114(17) -0.0049(17)
N3 0.0322(19) 0.046(2) 0.0302(19) 0.0032(17) 0.0032(14) 0.0019(17)
N4 0.0318(19) 0.051(3) 0.0315(19) -0.0045(17) 0.0065(15) -0.0033(18)
N5 0.042(2) 0.050(3) 0.041(2) 0.0042(19) 0.0130(17) 0.0026(19)
O1 0.0344(17) 0.057(2) 0.0355(17) 0.0107(15) 0.0091(13) 0.0026(15)
O1W 0.031(2) 0.044(3) 0.029(2) 0.000 0.0050(17) 0.000
O2 0.0360(18) 0.073(3) 0.0350(17) 0.0151(17) 0.0006(13) -0.0092(17)
O2W 0.046(2) 0.050(2) 0.036(2) -0.0011(17) 0.0050(16) 0.0043(18)
O3 0.0330(16) 0.055(2) 0.0338(17) -0.0070(15) 0.0110(12) -0.0037(15)
O4 0.0434(19) 0.061(2) 0.0384(18) -0.0116(16) 0.0201(14) -0.0133(17)
O5 0.046(2) 0.075(3) 0.0323(18) -0.0046(17) 0.0099(14) -0.0024(18)
O6 0.043(2) 0.098(3) 0.038(2) 0.019(2) 0.0051(15) 0.000(2)
O7 0.084(3) 0.048(2) 0.052(2) 0.0005(18) 0.034(2) 0.008(2)
O8 0.062(2) 0.059(3) 0.044(2) 0.0077(18) 0.0214(17) 0.0242(19)
O9 0.060(2) 0.067(3) 0.043(2) 0.0007(19) 0.0139(17) 0.018(2)

loop_
_atom_type_symbol
_atom_type_description
_atom_type_scat_dispersion_real
_atom_type_scat_dispersion_imag
_atom_type_scat_source
C C 0.0033 0.0016 'International Tables Vol C Tables 4.2.6.8 and 6.1.1.4'
H H 0.0000 0.0000 'International Tables Vol C Tables 4.2.6.8 and 6.1.1.4'
N N 0.0061 0.0033 'International Tables Vol C Tables 4.2.6.8 and 6.1.1.4'
O O 0.0106 0.0060 'International Tables Vol C Tables 4.2.6.8 and 6.1.1.4'
Co Co 0.3494 0.9721 'International Tables Vol C Tables 4.2.6.8 and 6.1.1.4'

loop_
_geom_angle_atom_site_label_1
_geom_angle_atom_site_label_2
_geom_angle_atom_site_label_3
_geom_angle
_geom_angle_site_symmetry_1
_geom_angle_site_symmetry_3
O4 Co1 O3 97.58(15) . 2_655
O4 Co1 O1 89.88(15) . 3_665
O3 Co1 O1 172.54(14) 2_655 3_665
O4 Co1 O2W 176.11(16) . .
O3 Co1 O2W 84.42(14) 2_655 .
O1 Co1 O2W 88.14(15) 3_665 .
O4 Co1 N1 87.07(15) . .
O3 Co1 N1 91.83(15) 2_655 .
O1 Co1 N1 88.66(15) 3_665 .
O2W Co1 N1 89.54(18) . .
O4 Co1 O1W 88.21(13) . .
O3 Co1 O1W 90.85(11) 2_655 .
O1 Co1 O1W 89.25(12) 3_665 .
O2W Co1 O1W 95.11(17) . .
N1 Co1 O1W 174.84(13) . .
O8 Co2 O8 159.9(2) . 2
O8 Co2 N2 99.61(17) . .
O8 Co2 N2 93.04(15) 2 .
O8 Co2 N2 93.04(15) . 2
O8 Co2 N2 99.61(17) 2 2
N2 Co2 N2 101.9(2) . 2
O8 Co2 O7 103.83(16) . 2
O8 Co2 O7 60.40(14) 2 2
N2 Co2 O7 151.91(15) . 2
N2 Co2 O7 92.18(16) 2 2
O8 Co2 O7 60.40(14) . .
O8 Co2 O7 103.83(16) 2 .
N2 Co2 O7 92.18(16) . .
N2 Co2 O7 151.91(15) 2 .
O7 Co2 O7 86.2(2) 2 .
O8 Co2 C27 132.24(18) . 2
O8 Co2 C27 30.72(15) 2 2
N2 Co2 C27 123.11(16) . 2
N2 Co2 C27 97.49(17) 2 2
O7 Co2 C27 29.69(15) 2 2
O7 Co2 C27 94.86(17) . 2
O8 Co2 C27 30.72(15) . .
O8 Co2 C27 132.24(18) 2 .
N2 Co2 C27 97.49(17) . .
N2 Co2 C27 123.11(16) 2 .
O7 Co2 C27 94.86(17) 2 .
O7 Co2 C27 29.69(15) . .
C27 Co2 C27 115.1(2) 2 .
N1 C1 C2 123.5(5) . .
N1 C1 H1A 118.2 . .
C2 C1 H1A 118.2 . .
C1 C2 C3 119.6(5) . .
C1 C2 H2A 120.2 . .
C3 C2 H2A 120.2 . .
C4 C3 C2 117.1(5) . .
C4 C3 C6 121.9(5) . .
C2 C3 C6 121.0(5) . .
C3 C4 C5 119.0(5) . .
C3 C4 H4B 120.5 . .
C5 C4 H4B 120.5 . .
N1 C5 C4 123.9(6) . .
N1 C5 H5A 118.0 . .
C4 C5 H5A 118.0 . .
C10 C6 C7 117.4(5) . .
C10 C6 C3 122.2(5) . .
C7 C6 C3 120.4(5) . .
C8 C7 C6 119.2(6) . .
C8 C7 H7A 120.4 . .
C6 C7 H7A 120.4 . .
N2 C8 C7 123.8(5) . .
N2 C8 H8A 118.1 . .
C7 C8 H8A 118.1 . .
N2 C9 C10 125.3(5) . .
N2 C9 H9A 117.3 . .
C10 C9 H9A 117.3 . .
C9 C10 C6 119.3(5) . .
C9 C10 H10A 120.3 . .
C6 C10 H10A 120.3 . .
O1 C11 O2 124.7(4) . .
O1 C11 C12 117.3(4) . .
O2 C11 C12 118.0(4) . .
C17 C12 C13 118.8(4) . .
C17 C12 C11 118.3(4) . .
C13 C12 C11 122.9(4) . .
C14 C13 C12 120.4(4) . .
C14 C13 N3 121.3(4) . .
C12 C13 N3 118.3(4) . .
C15 C14 C13 118.7(5) . .
C15 C14 H14A 120.6 . .
C13 C14 H14A 120.6 . .
C16 C15 C14 121.6(5) . .
C16 C15 H15A 119.2 . .
C14 C15 H15A 119.2 . .
C15 C16 C17 120.0(5) . .
C15 C16 H16A 120.0 . .
C17 C16 H16A 120.0 . .
C16 C17 C12 120.3(5) . .
C16 C17 H17A 119.8 . .
C12 C17 H17A 119.8 . .
O5 C18 N3 127.5(5) . .
O5 C18 C19 121.9(4) . .
N3 C18 C19 110.6(4) . .
O6 C19 N4 126.4(5) . .
O6 C19 C18 120.3(4) . .
N4 C19 C18 113.3(4) . .
C21 C20 C25 119.9(5) . .
C21 C20 N4 120.9(4) . .
C25 C20 N4 119.2(4) . .
C22 C21 C20 120.0(5) . .
C22 C21 H21A 120.0 . .
C20 C21 H21A 120.0 . .
C23 C22 C21 120.9(5) . .
C23 C22 H22A 119.6 . .
C21 C22 H22A 119.6 . .
C24 C23 C22 118.7(5) . .
C24 C23 H23A 120.6 . .
C22 C23 H23A 120.6 . .
C23 C24 C25 122.2(5) . .
C23 C24 H24A 118.9 . .
C25 C24 H24A 118.9 . .
C24 C25 C20 118.2(4) . .
C24 C25 C26 117.1(4) . .
C20 C25 C26 124.5(4) . .
O4 C26 O3 124.6(4) . .
O4 C26 C25 116.8(4) . .
O3 C26 C25 118.5(4) . .
O7 C27 O8 119.3(5) . .
O7 C27 C28 121.0(5) . .
O8 C27 C28 119.7(4) . .
O7 C27 Co2 64.3(3) . .
O8 C27 Co2 55.0(3) . .
C28 C27 Co2 174.5(4) . .
C33 C28 C29 118.5(5) . .
C33 C28 C27 117.7(5) . .
C29 C28 C27 123.8(5) . .
C30 C29 C28 119.5(5) . .
C30 C29 N5 122.2(5) . .
C28 C29 N5 118.2(4) . .
C31 C30 C29 120.0(6) . .
C31 C30 H30A 120.0 . .
C29 C30 H30A 120.0 . .
C32 C31 C30 121.1(6) . .
C32 C31 H31A 119.5 . .
C30 C31 H31A 119.5 . .
C31 C32 C33 119.5(6) . .
C31 C32 H32A 120.2 . .
C33 C32 H32A 120.2 . .
C32 C33 C28 121.4(6) . .
C32 C33 H33A 119.3 . .
C28 C33 H33A 119.3 . .
O9 C34 N5 127.5(5) . .
O9 C34 C34 121.6(6) . 3_546
N5 C34 C34 111.0(5) . 3_546
C1 N1 C5 116.8(5) . .
C1 N1 Co1 119.5(3) . .
C5 N1 Co1 122.9(4) . .
C9 N2 C8 115.0(4) . .
C9 N2 Co2 124.3(4) . .
C8 N2 Co2 120.7(3) . .
C18 N3 C13 130.8(4) . .
C18 N3 H3A 114.6 . .
C13 N3 H3A 114.6 . .
C19 N4 C20 129.6(4) . .
C19 N4 H4A 115.2 . .
C20 N4 H4A 115.2 . .
C34 N5 C29 129.6(4) . .
C34 N5 H5B 115.2 . .
C29 N5 H5B 115.2 . .
C11 O1 Co1 125.4(3) . 3_665
Co1 O1W Co1 114.4(2) . 2_655
Co1 O1W H1WA 102(5) . .
Co1 O1W H1WA 105(5) 2_655 .
Co1 O2W H2WA 111(6) . .
Co1 O2W H2WB 120(5) . .
H2WA O2W H2WB 92(7) . .
C26 O3 Co1 124.7(3) . 2_655
C26 O4 Co1 134.6(3) . .
C27 O7 Co2 86.0(3) . .
C27 O8 Co2 94.3(3) . .

loop_
_geom_bond_atom_site_label_1
_geom_bond_atom_site_label_2
_geom_bond_distance
_geom_bond_site_symmetry_2
Co1 O4 2.016(3) .
Co1 O3 2.069(3) 2_655
Co1 O1 2.090(3) 3_665
Co1 O2W 2.121(4) .
Co1 N1 2.143(4) .
Co1 O1W 2.147(3) .
Co2 O8 2.039(4) .
Co2 O8 2.039(4) 2
Co2 N2 2.092(4) .
Co2 N2 2.092(4) 2
Co2 O7 2.243(4) 2
Co2 O7 2.243(4) .
Co2 C27 2.483(5) 2
Co2 C27 2.483(5) .
C1 N1 1.315(7) .
C1 C2 1.365(8) .
C1 H1A 0.9300 .
C2 C3 1.384(7) .
C2 H2A 0.9300 .
C3 C4 1.370(8) .
C3 C6 1.490(7) .
C4 C5 1.372(8) .
C4 H4B 0.9300 .
C5 N1 1.324(7) .
C5 H5A 0.9300 .
C6 C10 1.375(7) .
C6 C7 1.382(7) .
C7 C8 1.380(8) .
C7 H7A 0.9300 .
C8 N2 1.344(7) .
C8 H8A 0.9300 .
C9 N2 1.333(6) .
C9 C10 1.356(7) .
C9 H9A 0.9300 .
C10 H10A 0.9300 .
C11 O1 1.249(6) .
C11 O2 1.251(6) .
C11 C12 1.500(6) .
C12 C17 1.388(6) .
C12 C13 1.399(6) .
C13 C14 1.394(6) .
C13 N3 1.402(6) .
C14 C15 1.377(7) .
C14 H14A 0.9300 .
C15 C16 1.361(8) .
C15 H15A 0.9300 .
C16 C17 1.383(7) .
C16 H16A 0.9300 .
C17 H17A 0.9300 .
C18 O5 1.224(6) .
C18 N3 1.315(6) .
C18 C19 1.531(7) .
C19 O6 1.212(6) .
C19 N4 1.316(6) .
C20 C21 1.382(7) .
C20 C25 1.394(6) .
C20 N4 1.416(6) .
C21 C22 1.377(8) .
C21 H21A 0.9300 .
C22 C23 1.372(9) .
C22 H22A 0.9300 .
C23 C24 1.369(8) .
C23 H23A 0.9300 .
C24 C25 1.382(7) .
C24 H24A 0.9300 .
C25 C26 1.503(6) .
C26 O4 1.237(5) .
C26 O3 1.265(5) .
C27 O7 1.233(6) .
C27 O8 1.272(6) .
C27 C28 1.479(7) .
C28 C33 1.384(8) .
C28 C29 1.400(7) .
C29 C30 1.385(7) .
C29 N5 1.401(7) .
C30 C31 1.370(9) .
C30 H30A 0.9300 .
C31 C32 1.361(9) .
C31 H31A 0.9300 .
C32 C33 1.366(9) .
C32 H32A 0.9300 .
C33 H33A 0.9300 .
C34 O9 1.215(6) .
C34 N5 1.329(6) .
C34 C34 1.532(10) 3_546
N3 H3A 0.8600 .
N4 H4A 0.8600 .
N5 H5B 0.8600 .
O1 Co1 2.090(3) 3_665
O1W Co1 2.147(3) 2_655
O1W H1WA 0.90(7) .
O2W H2WA 0.67(7) .
O2W H2WB 0.81(7) .
O3 Co1 2.069(3) 2_655

loop_
_geom_hbond_atom_site_label_D
_geom_hbond_atom_site_label_H
_geom_hbond_atom_site_label_A
_geom_hbond_distance_DH
_geom_hbond_distance_HA
_geom_hbond_distance_DA
_geom_hbond_angle_DHA
_geom_hbond_site_symmetry_A
N3 H3A O2 0.86 1.86 2.575(5) 140.1 .
N3 H3A O6 0.86 2.15 2.613(5) 113.0 .
N4 H4A O3 0.86 1.92 2.622(5) 137.9 .
N4 H4A O5 0.86 2.29 2.707(5) 110.3 .
N5 H5B O8 0.86 1.89 2.609(5) 139.6 .
N5 H5B O9 0.86 2.21 2.652(6) 111.9 3_546
O1W H1WA O2 0.90(7) 1.65(7) 2.511(4) 159(8) 3_665
O2W H2WA O6 0.67(7) 2.25(7) 2.835(6) 148(8) 4_566
O2W H2WB O5 0.81(7) 1.95(8) 2.740(6) 163(7) 2_655

loop_
_geom_torsion_atom_site_label_1
_geom_torsion_atom_site_label_2
_geom_torsion_atom_site_label_3
_geom_torsion_atom_site_label_4
_geom_torsion
_geom_torsion_site_symmetry_1
_geom_torsion_site_symmetry_4
N1 C1 C2 C3 1.2(10) . .
C1 C2 C3 C4 -1.9(9) . .
C1 C2 C3 C6 179.7(5) . .
C2 C3 C4 C5 1.8(9) . .
C6 C3 C4 C5 -179.8(6) . .
C3 C4 C5 N1 -0.9(10) . .
C4 C3 C6 C10 -139.4(6) . .
C2 C3 C6 C10 38.9(8) . .
C4 C3 C6 C7 40.5(8) . .
C2 C3 C6 C7 -141.2(6) . .
C10 C6 C7 C8 0.2(9) . .
C3 C6 C7 C8 -179.7(6) . .
C6 C7 C8 N2 0.5(10) . .
N2 C9 C10 C6 2.4(9) . .
C7 C6 C10 C9 -1.5(8) . .
C3 C6 C10 C9 178.4(5) . .
O1 C11 C12 C17 -19.3(7) . .
O2 C11 C12 C17 161.0(5) . .
O1 C11 C12 C13 160.8(5) . .
O2 C11 C12 C13 -18.9(7) . .
C17 C12 C13 C14 2.9(8) . .
C11 C12 C13 C14 -177.2(5) . .
C17 C12 C13 N3 -175.9(5) . .
C11 C12 C13 N3 4.0(7) . .
C12 C13 C14 C15 -3.8(8) . .
N3 C13 C14 C15 174.9(5) . .
C13 C14 C15 C16 2.0(9) . .
C14 C15 C16 C17 0.7(9) . .
C15 C16 C17 C12 -1.6(9) . .
C13 C12 C17 C16 -0.2(8) . .
C11 C12 C17 C16 179.9(5) . .
O5 C18 C19 O6 174.5(5) . .
N3 C18 C19 O6 -4.8(7) . .
O5 C18 C19 N4 -7.3(7) . .
N3 C18 C19 N4 173.3(4) . .
C25 C20 C21 C22 1.5(9) . .
N4 C20 C21 C22 -177.8(5) . .
C20 C21 C22 C23 -1.9(10) . .
C21 C22 C23 C24 1.5(10) . .
C22 C23 C24 C25 -0.7(9) . .
C23 C24 C25 C20 0.2(8) . .
C23 C24 C25 C26 177.5(5) . .
C21 C20 C25 C24 -0.6(7) . .
N4 C20 C25 C24 178.7(5) . .
C21 C20 C25 C26 -177.6(5) . .
N4 C20 C25 C26 1.7(7) . .
C24 C25 C26 O4 -2.8(7) . .
C20 C25 C26 O4 174.3(5) . .
C24 C25 C26 O3 179.3(5) . .
C20 C25 C26 O3 -3.7(7) . .
O8 Co2 C27 O7 -177.4(5) . .
O8 Co2 C27 O7 19.9(4) 2 .
N2 Co2 C27 O7 -81.2(3) . .
N2 Co2 C27 O7 169.3(3) 2 .
O7 Co2 C27 O7 73.5(4) 2 .
C27 Co2 C27 O7 50.9(3) 2 .
O8 Co2 C27 O8 -162.7(3) 2 .
N2 Co2 C27 O8 96.2(3) . .
N2 Co2 C27 O8 -13.3(4) 2 .
O7 Co2 C27 O8 -109.1(3) 2 .
O7 Co2 C27 O8 177.4(5) . .
C27 Co2 C27 O8 -131.7(3) 2 .
O8 Co2 C27 C28 17(4) . .
O8 Co2 C27 C28 -145(4) 2 .
N2 Co2 C27 C28 114(4) . .
N2 Co2 C27 C28 4(4) 2 .
O7 Co2 C27 C28 -92(4) 2 .
O7 Co2 C27 C28 -165(4) . .
C27 Co2 C27 C28 -114(4) 2 .
O7 C27 C28 C33 -12.5(8) . .
O8 C27 C28 C33 168.3(5) . .
Co2 C27 C28 C33 152(4) . .
O7 C27 C28 C29 165.9(5) . .
O8 C27 C28 C29 -13.3(8) . .
Co2 C27 C28 C29 -30(4) . .
C33 C28 C29 C30 -0.8(7) . .
C27 C28 C29 C30 -179.2(5) . .
C33 C28 C29 N5 178.3(5) . .
C27 C28 C29 N5 0.0(7) . .
C28 C29 C30 C31 0.1(8) . .
N5 C29 C30 C31 -179.0(5) . .
C29 C30 C31 C32 1.5(9) . .
C30 C31 C32 C33 -2.3(10) . .
C31 C32 C33 C28 1.5(10) . .
C29 C28 C33 C32 0.0(8) . .
C27 C28 C33 C32 178.5(6) . .
C2 C1 N1 C5 -0.3(9) . .
C2 C1 N1 Co1 -170.0(5) . .
C4 C5 N1 C1 0.1(9) . .
C4 C5 N1 Co1 169.5(5) . .
O4 Co1 N1 C1 52.4(4) . .
O3 Co1 N1 C1 -45.1(4) 2_655 .
O1 Co1 N1 C1 142.4(4) 3_665 .
O2W Co1 N1 C1 -129.5(4) . .
O1W Co1 N1 C1 76.2(18) . .
O4 Co1 N1 C5 -116.7(5) . .
O3 Co1 N1 C5 145.8(5) 2_655 .
O1 Co1 N1 C5 -26.7(5) 3_665 .
O2W Co1 N1 C5 61.4(5) . .
O1W Co1 N1 C5 -92.9(18) . .
C10 C9 N2 C8 -1.7(8) . .
C10 C9 N2 Co2 176.1(4) . .
C7 C8 N2 C9 0.1(9) . .
C7 C8 N2 Co2 -177.7(5) . .
O8 Co2 N2 C9 39.3(4) . .
O8 Co2 N2 C9 -125.0(4) 2 .
N2 Co2 N2 C9 134.5(5) 2 .
O7 Co2 N2 C9 -107.0(5) 2 .
O7 Co2 N2 C9 -21.0(4) . .
C27 Co2 N2 C9 -118.3(4) 2 .
C27 Co2 N2 C9 8.3(5) . .
O8 Co2 N2 C8 -143.1(4) . .
O8 Co2 N2 C8 52.6(5) 2 .
N2 Co2 N2 C8 -47.9(4) 2 .
O7 Co2 N2 C8 70.6(6) 2 .
O7 Co2 N2 C8 156.6(4) . .
C27 Co2 N2 C8 59.3(5) 2 .
C27 Co2 N2 C8 -174.1(4) . .
O5 C18 N3 C13 3.1(9) . .
C19 C18 N3 C13 -177.6(5) . .
C14 C13 N3 C18 8.1(8) . .
C12 C13 N3 C18 -173.1(5) . .
O6 C19 N4 C20 -2.7(9) . .
C18 C19 N4 C20 179.3(5) . .
C21 C20 N4 C19 5.1(8) . .
C25 C20 N4 C19 -174.2(5) . .
O9 C34 N5 C29 1.7(9) . .
C34 C34 N5 C29 179.8(5) 3_546 .
C30 C29 N5 C34 6.6(8) . .
C28 C29 N5 C34 -172.6(5) . .
O2 C11 O1 Co1 29.7(7) . 3_665
C12 C11 O1 Co1 -149.9(3) . 3_665
O4 Co1 O1W Co1 -39.87(11) . 2_655
O3 Co1 O1W Co1 57.68(10) 2_655 2_655
O1 Co1 O1W Co1 -129.78(10) 3_665 2_655
O2W Co1 O1W Co1 142.15(11) . 2_655
N1 Co1 O1W Co1 -63.6(17) . 2_655
O4 C26 O3 Co1 -23.8(7) . 2_655
C25 C26 O3 Co1 154.0(3) . 2_655
O3 C26 O4 Co1 63.1(7) . .
C25 C26 O4 Co1 -114.7(5) . .
O3 Co1 O4 C26 -112.4(5) 2_655 .
O1 Co1 O4 C26 67.5(5) 3_665 .
O2W Co1 O4 C26 127(2) . .
N1 Co1 O4 C26 156.1(5) . .
O1W Co1 O4 C26 -21.8(5) . .
O8 C27 O7 Co2 -2.4(5) . .
C28 C27 O7 Co2 178.4(5) . .
O8 Co2 O7 C27 1.5(3) . .
O8 Co2 O7 C27 -165.0(3) 2 .
N2 Co2 O7 C27 101.3(3) . .
N2 Co2 O7 C27 -19.2(5) 2 .
O7 Co2 O7 C27 -106.7(3) 2 .
C27 Co2 O7 C27 -135.2(3) 2 .
O7 C27 O8 Co2 2.7(5) . .
C28 C27 O8 Co2 -178.1(4) . .
O8 Co2 O8 C27 39.7(3) 2 .
N2 Co2 O8 C27 -88.5(3) . .
N2 Co2 O8 C27 168.9(3) 2 .
O7 Co2 O8 C27 75.9(3) 2 .
O7 Co2 O8 C27 -1.5(3) . .
C27 Co2 O8 C27 65.9(5) 2 .
